data_2212602
loop_
_publ_author_name
'Tao, Xiao'
'Yuan, Lin'
'Zhang, Xiao-Qing'
'Jing, Chen'
'Wang, Jin-Tang'

_publ_section_title
;
 1-(2,4-Difluorophenyl)-2-(1<i>H</i>-1,2,4-triazol-1-yl)ethanone
;
_journal_coeditor_code HK2199
_journal_issue 3
_journal_name_full 'Acta Crystallographica Section E'
_journal_page_first o1330
_journal_page_last o1331
_journal_paper_doi 10.1107/S1600536807006113
_journal_volume 63
_journal_year 2007
_chemical_formula_iupac 'C10 H7 F2 N3 O'
_chemical_formula_moiety 'C10 H7 F2 N3 O'
_chemical_formula_sum 'C10 H7 F2 N3 O'
_chemical_formula_weight 223.19
_chemical_melting_point 378K-379
_chemical_name_systematic
;
1-(2,4-Difluorophenyl)-2-(1H-1,2,4-triazol-1-yl)ethanone
;
_space_group_IT_number 2
_symmetry_cell_setting triclinic
_symmetry_space_group_name_Hall '-P 1'
_symmetry_space_group_name_H-M 'P -1'
_atom_sites_solution_hydrogens geom
_atom_sites_solution_primary direct
_atom_sites_solution_secondary difmap
_audit_creation_method SHELXL-97
_cell_angle_alpha 79.04(3)
_cell_angle_beta 81.81(3)
_cell_angle_gamma 88.15(3)
_cell_formula_units_Z 2
_cell_length_a 4.7000(9)
_cell_length_b 9.853(2)
_cell_length_c 10.898(2)
_cell_measurement_reflns_used 25
_cell_measurement_temperature 294(2)
_cell_measurement_theta_max 13
_cell_measurement_theta_min 10
_cell_volume 490.41(18)
_computing_cell_refinement 'CAD-4 Software'
_computing_data_collection 'CAD-4 Software (Enraf--Nonius, 1985)'
_computing_data_reduction 'XCAD4 (Harms & Wocadlo, 1995)'
_computing_molecular_graphics 'SHELXTL (Bruker, 2000)'
_computing_publication_material SHELXTL
_computing_structure_refinement 'SHELXL97 (Sheldrick, 1997)'
_computing_structure_solution 'SHELXS97 (Sheldrick, 1997)'
_diffrn_ambient_temperature 294(2)
_diffrn_measured_fraction_theta_full 0.999
_diffrn_measured_fraction_theta_max 0.999
_diffrn_measurement_device_type 'Enraf--Nonius CAD-4'
_diffrn_measurement_method \w/2\q
_diffrn_radiation_monochromator graphite
_diffrn_radiation_source 'fine-focus sealed tube'
_diffrn_radiation_type MoK\a
_diffrn_radiation_wavelength 0.71073
_diffrn_reflns_av_R_equivalents 0.0189
_diffrn_reflns_av_sigmaI/netI 0.0253
_diffrn_reflns_limit_h_max 5
_diffrn_reflns_limit_h_min 0
_diffrn_reflns_limit_k_max 12
_diffrn_reflns_limit_k_min -12
_diffrn_reflns_limit_l_max 13
_diffrn_reflns_limit_l_min -13
_diffrn_reflns_number 2168
_diffrn_reflns_theta_full 25.96
_diffrn_reflns_theta_max 25.96
_diffrn_reflns_theta_min 1.92
_diffrn_standards_decay_% 0
_diffrn_standards_interval_time 120
_diffrn_standards_number 3
_exptl_absorpt_coefficient_mu 0.128
_exptl_absorpt_correction_T_max 0.9711
_exptl_absorpt_correction_T_min 0.9057
_exptl_absorpt_correction_type psi-scan
_exptl_absorpt_process_details '(North <i>et al.</i>,  1968)'
_exptl_crystal_colour white
_exptl_crystal_density_diffrn 1.511
_exptl_crystal_density_method 'not measured'
_exptl_crystal_description block
_exptl_crystal_F_000 228
_exptl_crystal_size_max 0.30
_exptl_crystal_size_mid 0.20
_exptl_crystal_size_min 0.20
_refine_diff_density_max 0.187
_refine_diff_density_min -0.152
_refine_ls_extinction_coef 0.32(2)
_refine_ls_extinction_expression Fc^*^=kFc[1+0.001xFc^2^\l^3^/sin(2\q)]^-1/4^
_refine_ls_extinction_method SHELXL97
_refine_ls_goodness_of_fit_ref 1.073
_refine_ls_hydrogen_treatment constr
_refine_ls_matrix_type full
_refine_ls_number_parameters 146
_refine_ls_number_reflns 1917
_refine_ls_number_restraints 0
_refine_ls_restrained_S_all 1.073
_refine_ls_R_factor_all 0.0642
_refine_ls_R_factor_gt 0.0464
_refine_ls_shift/su_max 0.000
_refine_ls_shift/su_mean 0.000
_refine_ls_structure_factor_coef Fsqd
_refine_ls_weighting_details 'calc w=1/[\s^2^(Fo^2^)+(0.06P)^2^+0.1P] where P=(Fo^2^+2Fc^2^)/3'
_refine_ls_weighting_scheme calc
_refine_ls_wR_factor_gt 0.1176
_refine_ls_wR_factor_ref 0.1299
_reflns_number_gt 1449
_reflns_number_total 1917
_reflns_threshold_expression I>2\s(I)
_cod_data_source_file hk2199.cif
_cod_data_source_block I
_cod_original_cell_volume 490.41(17)
_cod_database_code 2212602
_cod_database_fobs_code 2212602

loop_
_symmetry_equiv_pos_as_xyz
'x, y, z'
'-x, -y, -z'

loop_
_atom_site_type_symbol
_atom_site_label
_atom_site_fract_x
_atom_site_fract_y
_atom_site_fract_z
_atom_site_U_iso_or_equiv
_atom_site_adp_type
_atom_site_calc_flag
_atom_site_refinement_flags
_atom_site_occupancy
F F1 0.2124(4) 0.04965(15) 0.07564(18) 0.1013(6) Uani d . 1
F F2 0.1414(3) 0.34691(13) 0.36210(12) 0.0724(4) Uani d . 1
O O -0.4627(3) 0.58525(16) 0.17597(15) 0.0686(5) Uani d . 1
N N1 -0.4214(5) 0.9261(2) 0.3557(2) 0.0808(7) Uani d . 1
N N2 -0.5595(4) 0.70858(18) 0.44170(18) 0.0634(5) Uani d . 1
N N3 -0.3169(3) 0.70838(16) 0.35852(15) 0.0506(4) Uani d . 1
C C1 -0.6082(5) 0.8415(2) 0.4357(2) 0.0709(7) Uani d . 1
H H1B -0.7638 0.8747 0.4845 0.085 Uiso calc R 1
C C2 -0.2384(6) 0.8369(2) 0.3099(2) 0.0743(7) Uani d . 1
H H2B -0.0760 0.8617 0.2512 0.089 Uiso calc R 1
C C3 -0.1757(4) 0.58046(19) 0.33795(19) 0.0512(5) Uani d . 1
H H3A -0.2123 0.5117 0.4148 0.061 Uiso calc R 1
H H3B 0.0301 0.5954 0.3193 0.061 Uiso calc R 1
C C4 -0.2761(4) 0.52598(19) 0.23149(18) 0.0469(5) Uani d . 1
C C5 -0.1395(4) 0.39803(18) 0.19461(18) 0.0465(5) Uani d . 1
C C6 0.0570(4) 0.31441(19) 0.25827(19) 0.0516(5) Uani d . 1
C C7 0.1769(5) 0.1968(2) 0.2205(2) 0.0634(6) Uani d . 1
H H7A 0.3081 0.1427 0.2650 0.076 Uiso calc R 1
C C8 0.0942(5) 0.1636(2) 0.1150(2) 0.0669(6) Uani d . 1
C C9 -0.0991(5) 0.2401(2) 0.0471(2) 0.0693(6) Uani d . 1
H H9A -0.1506 0.2144 -0.0245 0.083 Uiso calc R 1
C C10 -0.2147(5) 0.3566(2) 0.0884(2) 0.0585(5) Uani d . 1
H H10A -0.3475 0.4092 0.0438 0.070 Uiso calc R 1

loop_
_atom_site_aniso_label
_atom_site_aniso_U_11
_atom_site_aniso_U_22
_atom_site_aniso_U_33
_atom_site_aniso_U_12
_atom_site_aniso_U_13
_atom_site_aniso_U_23
F1 0.1032(12) 0.0684(9) 0.1414(14) 0.0173(8) 0.0013(10) -0.0589(9)
F2 0.0763(9) 0.0725(8) 0.0777(9) 0.0293(7) -0.0330(7) -0.0254(7)
O 0.0726(10) 0.0663(9) 0.0785(10) 0.0258(8) -0.0365(8) -0.0275(8)
N1 0.1025(16) 0.0476(11) 0.0928(15) 0.0117(11) -0.0050(13) -0.0226(10)
N2 0.0597(11) 0.0528(10) 0.0789(12) 0.0101(8) -0.0056(9) -0.0204(9)
N3 0.0519(9) 0.0443(9) 0.0607(10) 0.0088(7) -0.0151(8) -0.0186(7)
C1 0.0717(15) 0.0585(13) 0.0868(17) 0.0170(12) -0.0093(13) -0.0287(12)
C2 0.0869(17) 0.0499(13) 0.0828(16) -0.0018(11) 0.0043(13) -0.0162(11)
C3 0.0483(10) 0.0477(11) 0.0627(12) 0.0111(8) -0.0158(9) -0.0188(9)
C4 0.0441(10) 0.0444(10) 0.0531(11) 0.0040(8) -0.0085(8) -0.0107(8)
C5 0.0439(10) 0.0424(10) 0.0535(11) 0.0000(8) -0.0031(8) -0.0121(8)
C6 0.0487(11) 0.0467(11) 0.0597(12) 0.0053(8) -0.0058(9) -0.0126(9)
C7 0.0568(13) 0.0463(11) 0.0849(16) 0.0101(9) -0.0037(11) -0.0128(10)
C8 0.0636(13) 0.0479(12) 0.0899(17) 0.0005(10) 0.0090(12) -0.0291(11)
C9 0.0770(15) 0.0642(14) 0.0730(15) -0.0041(12) -0.0021(12) -0.0340(12)
C10 0.0617(13) 0.0563(12) 0.0607(12) 0.0015(10) -0.0104(10) -0.0178(10)

loop_
_atom_type_symbol
_atom_type_description
_atom_type_scat_dispersion_real
_atom_type_scat_dispersion_imag
_atom_type_scat_source
C C 0.0033 0.0016 'International Tables Vol C Tables 4.2.6.8 and 6.1.1.4'
H H 0.0000 0.0000 'International Tables Vol C Tables 4.2.6.8 and 6.1.1.4'
N N 0.0061 0.0033 'International Tables Vol C Tables 4.2.6.8 and 6.1.1.4'
O O 0.0106 0.0060 'International Tables Vol C Tables 4.2.6.8 and 6.1.1.4'
F F 0.0171 0.0103 'International Tables Vol C Tables 4.2.6.8 and 6.1.1.4'

loop_
_geom_angle_atom_site_label_1
_geom_angle_atom_site_label_2
_geom_angle_atom_site_label_3
_geom_angle
_geom_angle_publ_flag
C2 N1 C1 101.51(19) yes
C1 N2 N3 101.81(18) yes
C2 N3 N2 109.43(17) yes
C2 N3 C3 129.36(18) yes
N2 N3 C3 121.15(16) yes
N2 C1 N1 116.1(2) yes
N2 C1 H1B 121.9 ?
N1 C1 H1B 121.9 ?
N3 C2 N1 111.1(2) yes
N3 C2 H2B 124.4 ?
N1 C2 H2B 124.4 ?
N3 C3 C4 112.64(15) yes
N3 C3 H3A 109.1 ?
C4 C3 H3A 109.1 ?
N3 C3 H3B 109.1 ?
C4 C3 H3B 109.1 ?
H3A C3 H3B 107.8 ?
O C4 C5 120.39(18) yes
O C4 C3 120.64(17) yes
C5 C4 C3 118.96(15) ?
C6 C5 C10 116.27(17) ?
C6 C5 C4 125.53(17) ?
C10 C5 C4 118.19(17) ?
F2 C6 C7 116.49(18) yes
F2 C6 C5 120.15(16) yes
C7 C6 C5 123.4(2) ?
C8 C7 C6 116.9(2) ?
C8 C7 H7A 121.6 ?
C6 C7 H7A 121.5 ?
F1 C8 C7 117.7(2) yes
F1 C8 C9 118.9(2) yes
C7 C8 C9 123.42(19) ?
C8 C9 C10 117.8(2) ?
C8 C9 H9A 121.1 ?
C10 C9 H9A 121.1 ?
C9 C10 C5 122.2(2) ?
C9 C10 H10A 118.9 ?
C5 C10 H10A 118.9 ?

loop_
_geom_bond_atom_site_label_1
_geom_bond_atom_site_label_2
_geom_bond_distance
_geom_bond_publ_flag
F1 C8 1.352(2) yes
F2 C6 1.347(2) yes
O C4 1.209(2) yes
N1 C2 1.326(3) yes
N1 C1 1.334(3) yes
N2 C1 1.313(3) yes
N2 N3 1.352(2) yes
N3 C2 1.319(3) yes
N3 C3 1.446(2) yes
C1 H1B 0.9300 ?
C2 H2B 0.9300 ?
C3 C4 1.505(3) ?
C3 H3A 0.9700 ?
C3 H3B 0.9700 ?
C4 C5 1.493(2) ?
C5 C6 1.389(3) ?
C5 C10 1.392(3) ?
C6 C7 1.379(3) ?
C7 C8 1.364(3) ?
C7 H7A 0.9300 ?
C8 C9 1.370(4) ?
C9 C10 1.379(3) ?
C9 H9A 0.9300 ?
C10 H10A 0.9300 ?

loop_
_geom_hbond_atom_site_label_D
_geom_hbond_atom_site_label_H
_geom_hbond_atom_site_label_A
_geom_hbond_site_symmetry_A
_geom_hbond_distance_DH
_geom_hbond_distance_HA
_geom_hbond_distance_DA
_geom_hbond_angle_DHA
_geom_hbond_publ_flag
C3 H3A N2 5_444 0.9700 2.5900 3.4933(5) 156.00 yes
C7 H7A N1 1_645 0.9300 2.5600 3.438(3) 159.00 yes

loop_
_geom_torsion_atom_site_label_1
_geom_torsion_atom_site_label_2
_geom_torsion_atom_site_label_3
_geom_torsion_atom_site_label_4
_geom_torsion
C1 N2 N3 C2 0.1(2)
C1 N2 N3 C3 177.44(18)
N3 N2 C1 N1 0.7(3)
C2 N1 C1 N2 -1.2(3)
N2 N3 C2 N1 -0.8(3)
C3 N3 C2 N1 -177.89(19)
C1 N1 C2 N3 1.1(3)
C2 N3 C3 C4 -91.2(3)
N2 N3 C3 C4 92.0(2)
N3 C3 C4 O -2.4(3)
N3 C3 C4 C5 177.03(16)
O C4 C5 C6 -173.76(19)
C3 C4 C5 C6 6.8(3)
O C4 C5 C10 5.6(3)
C3 C4 C5 C10 -173.88(17)
C10 C5 C6 F2 -179.95(17)
C4 C5 C6 F2 -0.6(3)
C10 C5 C6 C7 0.5(3)
C4 C5 C6 C7 179.86(18)
F2 C6 C7 C8 -179.56(18)
C5 C6 C7 C8 0.0(3)
C6 C7 C8 F1 179.17(18)
C6 C7 C8 C9 -0.3(3)
F1 C8 C9 C10 -179.42(19)
C7 C8 C9 C10 0.0(4)
C8 C9 C10 C5 0.5(3)
C6 C5 C10 C9 -0.8(3)
C4 C5 C10 C9 179.82(18)

loop_
_cod_related_entry_id
_cod_related_entry_database
_cod_related_entry_code
1 ChemSpider 511198
